data_7027358
loop_
_publ_author_name
'Wang, Luxti J. J.'
'You, Sen-Jen'
'Huang, Shou-Ling'
'Yang, Yu-Lee'
'Lin, Ying-Chih'
'Lee, Gene-Hsiang'
'Peng, Shie-Ming'

_publ_section_title
;
 Reactions of a dinuclear tungsten complex containing an O-co-ordinated
 bridging ketene with various heterocumulenes
;
_journal_issue 13
_journal_name_full 'Journal of the Chemical Society, Dalton Transactions'
_journal_page_first 2243
_journal_paper_doi 10.1039/a901823i
_journal_year 1999
_chemical_formula_sum 'C20 H16 O6 S2 W2'
_chemical_formula_weight 784.15
_chemical_name_systematic
; 
 ? 
;
_space_group_IT_number 14
_symmetry_cell_setting monoclinic
_symmetry_space_group_name_Hall '-P 2yn'
_symmetry_space_group_name_H-M 'P 1 21/n 1'
_atom_sites_solution_hydrogens geom
_atom_sites_solution_primary direct
_atom_sites_solution_secondary difmap
_audit_creation_method SHELXL
_cell_angle_alpha 90.00
_cell_angle_beta 116.457(1)
_cell_angle_gamma 90.00
_cell_formula_units_Z 4
_cell_length_a 7.1165(2)
_cell_length_b 46.4397(12)
_cell_length_c 7.5328(2)
_cell_measurement_reflns_used 5612
_cell_measurement_temperature 295(2)
_cell_volume 2228.77(11)
_computing_cell_refinement 'Siemens SAINT'
_computing_data_collection 'Siemens SMART'
_computing_data_reduction 'Siemens SAINT'
_computing_molecular_graphics 'Siemens SHELXTL'
_computing_publication_material 'Siemens SHELXTL'
_computing_structure_refinement 'SHELXL-93 (Sheldrick, 1993)'
_computing_structure_solution 'SHELXS-86 (Sheldrick, 1990)'
_diffrn_ambient_temperature 295(2)
_diffrn_measurement_device 'Siemens SMART CCD'
_diffrn_measurement_method '\w scans'
_diffrn_radiation_monochromator graphite
_diffrn_radiation_source 'fine-focus sealed tube'
_diffrn_radiation_type MoK\a
_diffrn_radiation_wavelength 0.71073
_diffrn_reflns_av_R_equivalents 0.0336
_diffrn_reflns_av_sigmaI/netI 0.0341
_diffrn_reflns_limit_h_max 8
_diffrn_reflns_limit_h_min -8
_diffrn_reflns_limit_k_max 55
_diffrn_reflns_limit_k_min -55
_diffrn_reflns_limit_l_max 8
_diffrn_reflns_limit_l_min -7
_diffrn_reflns_number 11302
_diffrn_reflns_theta_max 25.03
_diffrn_reflns_theta_min 0.88
_exptl_absorpt_coefficient_mu 10.535
_exptl_absorpt_correction_T_max 0.4910
_exptl_absorpt_correction_T_min 0.2728
_exptl_absorpt_correction_type sadabs
_exptl_crystal_colour red
_exptl_crystal_density_diffrn 2.337
_exptl_crystal_density_meas ?
_exptl_crystal_description block
_exptl_crystal_F_000 1456
_exptl_crystal_size_max 0.5
_exptl_crystal_size_mid 0.4
_exptl_crystal_size_min 0.3
_refine_diff_density_max 1.741
_refine_diff_density_min -2.275
_refine_diff_density_rms 0.189
_refine_ls_extinction_coef 0.0015(2)
_refine_ls_extinction_expression Fc^*^=kFc[1+0.001xFc^2^\l^3^/sin(2\q)]^-1/4^
_refine_ls_extinction_method SHELXL
_refine_ls_goodness_of_fit_all 1.392
_refine_ls_goodness_of_fit_obs 1.413
_refine_ls_matrix_type full
_refine_ls_number_parameters 291
_refine_ls_number_reflns 3925
_refine_ls_number_restraints 0
_refine_ls_restrained_S_all 1.392
_refine_ls_restrained_S_obs 1.413
_refine_ls_R_factor_all 0.0633
_refine_ls_R_factor_obs 0.0586
_refine_ls_shift/esd_max -0.423
_refine_ls_shift/esd_mean 0.033
_refine_ls_structure_factor_coef Fsqd
_refine_ls_weighting_details 'w=1/[\s^2^(Fo^2^)+(0.0388P)^2^+42.4687P] where P=(Fo^2^+2Fc^2^)/3'
_refine_ls_weighting_scheme calc
_refine_ls_wR_factor_all 0.1389
_refine_ls_wR_factor_obs 0.1367
_reflns_number_observed 3703
_reflns_number_total 3925
_reflns_observed_criterion >2sigma(I)
_cod_data_source_file 901823isup1.cif
_cod_data_source_block IC5570
_cod_depositor_comments
;
The following automatic conversions were performed:

'_symmetry_cell_setting' value 'Monoclinic' changed to 'monoclinic'
according to /home/saulius/struct/CIF-dictionaries/cif_core.dic
dictionary named 'cif_core.dic' version 2.4.2 from 2011-04-26.

Automatic conversion script
Id: cif_fix_values 1891 2012-01-12 08:04:46Z andrius 

The following automatic conversions were performed:

'_exptl_crystal_density_meas' value 'not_measured' was changed to '?'
- the value is perceived as not measured.

Automatic conversion script
Id: cif_fix_values 3008 2015-01-20 13:52:24Z robertas 

The following automatic conversions were performed:

'_refine_ls_weighting_scheme' value 'calc
w=1/[\s^2^(Fo^2^)+(0.0388P)^2^+42.4687P] where P=(Fo^2^+2Fc^2^)/3'
was changed to 'calc'. New tag '_refine_ls_weighting_details' was
created. The value of the new tag was set to
'w=1/[\s^2^(Fo^2^)+(0.0388P)^2^+42.4687P] where P=(Fo^2^+2Fc^2^)/3'.

Automatic conversion script
Id: cif_fix_values 3143 2015-03-26 13:38:13Z robertas 
;
_cod_original_cell_volume 2228.77(10)
_cod_original_sg_symbol_H-M P2(1)/n
_cod_database_code 7027358

loop_
_symmetry_equiv_pos_as_xyz
'x, y, z'
'-x+1/2, y+1/2, -z+1/2'
'-x, -y, -z'
'x-1/2, -y-1/2, z-1/2'

loop_
_atom_site_aniso_label
_atom_site_aniso_U_11
_atom_site_aniso_U_22
_atom_site_aniso_U_33
_atom_site_aniso_U_23
_atom_site_aniso_U_13
_atom_site_aniso_U_12
W1 0.0423(4) 0.0246(3) 0.0259(3) -0.0017(2) 0.0132(3) -0.0014(2)
W2 0.0368(4) 0.0274(3) 0.0314(3) -0.0005(2) 0.0200(3) 0.0001(2)
S1 0.044(2) 0.030(2) 0.029(2) -0.0003(15) 0.021(2) -0.001(2)
C1 0.066(11) 0.031(9) 0.052(10) -0.001(7) 0.034(9) 0.004(8)
C2 0.065(12) 0.053(11) 0.050(12) -0.016(9) 0.026(11) -0.007(9)
C3 0.075(12) 0.019(7) 0.051(11) -0.006(7) 0.027(10) -0.014(7)
C4 0.047(9) 0.024(7) 0.043(9) 0.001(6) 0.020(8) 0.002(7)
C5 0.058(10) 0.032(8) 0.043(9) -0.008(7) 0.032(8) -0.003(7)
C6 0.069(11) 0.032(8) 0.045(10) -0.009(7) 0.039(9) -0.001(8)
C7 0.033(8) 0.041(9) 0.037(9) -0.004(7) 0.005(7) -0.005(7)
C8 0.041(8) 0.016(6) 0.043(9) -0.007(6) 0.014(7) -0.002(6)
C9 0.042(9) 0.056(11) 0.049(10) 0.004(8) 0.019(8) 0.005(8)
C10 0.043(9) 0.039(8) 0.034(8) -0.013(7) 0.016(7) -0.012(7)
C11 0.052(10) 0.027(8) 0.062(11) 0.004(7) 0.034(9) -0.005(7)
C12 0.057(10) 0.043(9) 0.027(8) -0.003(7) 0.011(8) -0.006(8)
C13 0.068(11) 0.033(8) 0.051(10) -0.004(7) 0.040(9) 0.004(8)
C14 0.080(15) 0.048(11) 0.106(18) -0.021(12) 0.058(15) -0.006(10)
C15 0.054(10) 0.030(8) 0.057(11) -0.003(7) 0.034(9) -0.001(7)
C16 0.051(10) 0.038(9) 0.071(13) -0.017(9) 0.035(10) -0.004(8)
C17 0.060(11) 0.091(15) 0.014(7) -0.007(8) 0.023(8) 0.000(10)
C18 0.049(10) 0.043(9) 0.050(10) 0.002(8) 0.031(9) -0.006(8)
C19 0.044(9) 0.048(10) 0.074(12) -0.016(9) 0.049(9) -0.010(7)
C20 0.039(10) 0.066(13) 0.097(17) -0.026(12) 0.034(11) -0.005(9)
O1 0.124(14) 0.037(8) 0.118(14) -0.012(8) 0.068(12) -0.010(8)
O2 0.078(11) 0.114(14) 0.044(9) -0.020(9) -0.020(8) -0.025(10)
O3 0.119(12) 0.042(7) 0.057(8) 0.013(6) 0.052(9) -0.016(7)
O4 0.055(8) 0.056(8) 0.073(9) 0.012(7) 0.011(7) 0.016(7)
O7 0.072(8) 0.036(6) 0.042(7) 0.005(5) 0.031(6) 0.001(5)
S2 0.053(7) 0.052(7) 0.069(7) -0.007(5) 0.028(6) -0.007(5)
O5 0.117(27) 0.047(19) 0.086(27) 0.024(15) 0.075(23) -0.007(16)
S2' 0.065(10) 0.027(10) 0.042(12) 0.005(8) 0.035(9) -0.006(7)
O6 0.063(48) 0.068(44) 0.110(69) -0.012(37) -0.011(42) 0.037(35)

loop_
_atom_site_label
_atom_site_type_symbol
_atom_site_fract_x
_atom_site_fract_y
_atom_site_fract_z
_atom_site_U_iso_or_equiv
_atom_site_thermal_displace_type
_atom_site_occupancy
_atom_site_calc_flag
_atom_site_refinement_flags
_atom_site_disorder_group
W1 W 0.76350(10) 0.684878(12) 0.57130(9) 0.0317(2) Uani 1 d . .
W2 W 0.67988(9) 0.564895(12) 0.09837(9) 0.0301(2) Uani 1 d . .
S1 S 0.7844(6) 0.59379(8) 0.4063(5) 0.0328(8) Uani 1 d . .
C1 C 0.8245(29) 0.7263(3) 0.6109(27) 0.046(4) Uani 1 d . .
C2 C 1.0348(32) 0.6848(4) 0.8148(29) 0.056(5) Uani 1 d . .
C3 C 0.8144(30) 0.6973(3) 0.3417(27) 0.049(4) Uani 1 d . .
C4 C 0.4793(26) 0.5987(3) 0.0080(25) 0.038(3) Uani 1 d . .
C5 C 0.6042(27) 0.5402(3) 0.2691(25) 0.041(4) Uani 1 d . .
C6 C 0.4056(30) 0.5472(3) -0.0881(26) 0.044(4) Uani 1 d . .
C7 C 0.9562(24) 0.6469(3) 0.5382(24) 0.041(4) Uani 1 d . .
H7A H 1.0853(24) 0.6544(3) 0.5426(24) 0.049 Uiso 1 calc R .
H7B H 0.9940(24) 0.6341(3) 0.6508(24) 0.049 Uiso 1 calc R .
C8 C 0.8467(23) 0.6298(3) 0.3533(24) 0.035(3) Uani 1 d . .
C9 C 0.3984(27) 0.6893(4) 0.4238(28) 0.050(4) Uani 1 d . .
H9A H 0.3125(27) 0.7020(4) 0.3139(28) 0.059 Uiso 1 calc R .
C10 C 0.4507(24) 0.6604(3) 0.4092(23) 0.039(4) Uani 1 d . .
H10A H 0.4073(24) 0.6498(3) 0.2849(23) 0.046 Uiso 1 calc R .
C11 C 0.5519(26) 0.6482(3) 0.6013(27) 0.044(4) Uani 1 d . .
H11A H 0.5916(26) 0.6280(3) 0.6321(27) 0.052 Uiso 1 calc R .
C12 C 0.5678(27) 0.6697(4) 0.7379(24) 0.045(4) Uani 1 d . .
H12A H 0.6236(27) 0.6670(4) 0.8814(24) 0.055 Uiso 1 calc R .
C13 C 0.4732(29) 0.6950(3) 0.6339(27) 0.046(4) Uani 1 d . .
C14 C 0.4395(36) 0.7231(4) 0.7166(38) 0.072(6) Uani 1 d . .
H14A H 0.3709(36) 0.7366(4) 0.6103(38) 0.107 Uiso 1 calc R .
H14B H 0.5727(36) 0.7308(4) 0.8089(38) 0.107 Uiso 1 calc R .
H14C H 0.3536(36) 0.7198(4) 0.7832(38) 0.107 Uiso 1 calc R .
C15 C 0.9947(27) 0.5403(3) 0.1703(27) 0.044(4) Uani 1 d . .
H15A H 1.0627(27) 0.5263(3) 0.2778(27) 0.052 Uiso 1 calc R .
C16 C 0.8446(28) 0.5336(4) -0.0256(29) 0.050(4) Uani 1 d . .
H16A H 0.7960(28) 0.5142(4) -0.0780(29) 0.061 Uiso 1 calc R .
C17 C 0.7996(29) 0.5597(5) -0.1397(22) 0.053(5) Uani 1 d . .
H17A H 0.7148(29) 0.5614(5) -0.2835(22) 0.064 Uiso 1 calc R .
C18 C 0.9253(26) 0.5819(4) -0.0098(26) 0.044(4) Uani 1 d . .
H18A H 0.9342(26) 0.6017(4) -0.0494(26) 0.053 Uiso 1 calc R .
C19 C 1.0496(26) 0.5701(4) 0.1782(29) 0.047(4) Uani 1 d . .
C20 C 1.2200(28) 0.5849(5) 0.3513(34) 0.066(6) Uani 1 d . .
H20A H 1.2249(28) 0.6048(5) 0.3201(34) 0.099 Uiso 1 calc R .
H20B H 1.3523(28) 0.5760(5) 0.3803(34) 0.099 Uiso 1 calc R .
H20C H 1.1924(28) 0.5834(5) 0.4645(34) 0.099 Uiso 1 calc R .
O1 O 0.8650(30) 0.7505(3) 0.6428(28) 0.088(5) Uani 1 d . .
O2 O 1.1898(26) 0.6843(4) 0.9525(23) 0.096(6) Uani 1 d . .
O3 O 0.8421(26) 0.7046(3) 0.2115(21) 0.068(4) Uani 1 d . .
O4 O 0.3583(21) 0.6165(3) -0.0474(22) 0.068(4) Uani 1 d . .
O7 O 0.8082(20) 0.6377(2) 0.1887(17) 0.048(3) Uani 1 d . .
S2 S 0.1981(22) 0.5360(3) -0.2340(21) 0.058(4) Uani 0.67(4) d P 1
O5 O 0.5496(76) 0.5239(8) 0.3526(68) 0.072(13) Uani 0.67(4) d P 1
S2' S 0.5707(44) 0.5177(6) 0.4106(39) 0.041(6) Uani 0.33(4) d P 2
O6 O 0.2605(132) 0.5287(18) -0.1806(151) 0.099(40) Uani 0.33(4) d P 2

loop_
_atom_type_symbol
_atom_type_description
_atom_type_scat_dispersion_real
_atom_type_scat_dispersion_imag
_atom_type_scat_source
C C 0.0033 0.0016 'International Tables Vol C Tables 4.2.6.8 and 6.1.1.4'
H H 0.0000 0.0000 'International Tables Vol C Tables 4.2.6.8 and 6.1.1.4'
O O 0.0106 0.0060 'International Tables Vol C Tables 4.2.6.8 and 6.1.1.4'
S S 0.1246 0.1234 'International Tables Vol C Tables 4.2.6.8 and 6.1.1.4'
W W -0.8490 6.8722 'International Tables Vol C Tables 4.2.6.8 and 6.1.1.4'

loop_
_geom_angle_atom_site_label_1
_geom_angle_atom_site_label_2
_geom_angle_atom_site_label_3
_geom_angle
C1 W1 C2 78.7(8)
C1 W1 C3 74.7(7)
C2 W1 C3 108.8(8)
C1 W1 C10 131.2(7)
C2 W1 C10 143.2(7)
C3 W1 C10 100.8(6)
C1 W1 C7 131.4(7)
C2 W1 C7 73.7(7)
C3 W1 C7 77.5(7)
C10 W1 C7 92.6(5)
C1 W1 C9 96.4(7)
C2 W1 C9 149.1(7)
C3 W1 C9 98.9(7)
C10 W1 C9 35.3(6)
C7 W1 C9 127.0(6)
C1 W1 C11 143.4(6)
C2 W1 C11 108.1(7)
C3 W1 C11 131.5(6)
C10 W1 C11 35.4(6)
C7 W1 C11 83.9(6)
C9 W1 C11 58.9(6)
C1 W1 C13 85.9(6)
C2 W1 C13 113.2(7)
C3 W1 C13 128.7(7)
C10 W1 C13 58.6(6)
C7 W1 C13 141.8(6)
C9 W1 C13 36.0(6)
C11 W1 C13 58.0(6)
C1 W1 C12 110.8(6)
C2 W1 C12 94.0(7)
C3 W1 C12 157.2(7)
C10 W1 C12 58.3(6)
C7 W1 C12 110.4(6)
C9 W1 C12 58.9(6)
C11 W1 C12 34.6(6)
C13 W1 C12 34.7(6)
C5 W2 C6 75.8(7)
C5 W2 C4 108.3(7)
C6 W2 C4 76.2(6)
C5 W2 C16 103.5(7)
C6 W2 C16 88.3(6)
C4 W2 C16 139.5(7)
C5 W2 C17 138.4(7)
C6 W2 C17 89.7(6)
C4 W2 C17 105.5(7)
C16 W2 C17 36.2(7)
C5 W2 C15 94.4(6)
C6 W2 C15 119.6(6)
C4 W2 C15 155.5(6)
C16 W2 C15 35.4(6)
C17 W2 C15 59.1(6)
C5 W2 C18 151.3(7)
C6 W2 C18 122.2(6)
C4 W2 C18 98.2(6)
C16 W2 C18 59.1(6)
C17 W2 C18 35.5(6)
C15 W2 C18 57.9(6)
C5 W2 C19 118.5(7)
C6 W2 C19 145.3(6)
C4 W2 C19 121.8(6)
C16 W2 C19 58.4(6)
C17 W2 C19 58.1(6)
C15 W2 C19 34.8(5)
C18 W2 C19 33.9(6)
C5 W2 S1 76.1(5)
C6 W2 S1 131.8(4)
C4 W2 S1 76.6(5)
C16 W2 S1 136.2(5)
C17 W2 S1 135.8(5)
C15 W2 S1 100.9(4)
C18 W2 S1 100.4(4)
C19 W2 S1 82.8(4)
C8 S1 W2 107.0(5)
O1 C1 W1 177.1(17)
O2 C2 W1 179.0(18)
O3 C3 W1 179.4(13)
O4 C4 W2 176.1(15)
O5 C5 W2 173.0(26)
S2' C5 W2 172.1(15)
O6 C6 W2 161.9(40)
S2 C6 W2 176.2(13)
C8 C7 W1 114.8(10)
O7 C8 C7 126.1(14)
O7 C8 S1 122.6(11)
C7 C8 S1 111.2(12)
C10 C9 C13 106.2(15)
C10 C9 W1 71.2(9)
C13 C9 W1 73.0(10)
C9 C10 C11 109.5(14)
C9 C10 W1 73.6(9)
C11 C10 W1 74.0(9)
C12 C11 C10 107.7(14)
C12 C11 W1 73.1(10)
C10 C11 W1 70.6(9)
C11 C12 C13 108.9(15)
C11 C12 W1 72.3(10)
C13 C12 W1 72.8(10)
C12 C13 C9 107.8(15)
C12 C13 C14 128.1(18)
C9 C13 C14 124.0(18)
C12 C13 W1 72.6(10)
C9 C13 W1 71.0(9)
C14 C13 W1 124.6(13)
C19 C15 C16 108.7(16)
C19 C15 W2 75.8(9)
C16 C15 W2 70.7(10)
C15 C16 C17 107.4(15)
C15 C16 W2 73.9(9)
C17 C16 W2 72.1(9)
C18 C17 C16 107.1(15)
C18 C17 W2 74.2(9)
C16 C17 W2 71.7(9)
C17 C18 C19 109.4(15)
C17 C18 W2 70.3(9)
C19 C18 W2 75.7(9)
C15 C19 C18 107.3(16)
C15 C19 C20 125.5(19)
C18 C19 C20 127.1(17)
C15 C19 W2 69.5(9)
C18 C19 W2 70.4(9)
C20 C19 W2 129.0(11)

loop_
_geom_bond_atom_site_label_1
_geom_bond_atom_site_label_2
_geom_bond_distance
W1 C1 1.97(2)
W1 C2 1.98(2)
W1 C3 2.00(2)
W1 C10 2.305(15)
W1 C7 2.32(2)
W1 C9 2.34(2)
W1 C11 2.349(15)
W1 C13 2.36(2)
W1 C12 2.36(2)
W2 C5 1.97(2)
W2 C6 2.00(2)
W2 C4 2.03(2)
W2 C16 2.31(2)
W2 C17 2.315(15)
W2 C15 2.35(2)
W2 C18 2.37(2)
W2 C19 2.44(2)
W2 S1 2.489(4)
S1 C8 1.820(14)
C1 O1 1.16(2)
C2 O2 1.13(2)
C3 O3 1.13(2)
C4 O4 1.13(2)
C5 O5 1.16(4)
C5 S2' 1.58(3)
C6 O6 1.29(9)
C6 S2 1.49(2)
C7 C8 1.49(2)
C8 O7 1.20(2)
C9 C10 1.41(2)
C9 C13 1.45(2)
C10 C11 1.42(2)
C11 C12 1.40(2)
C12 C13 1.41(2)
C13 C14 1.51(2)
C15 C19 1.43(2)
C15 C16 1.42(3)
C16 C17 1.44(3)
C17 C18 1.43(2)
C18 C19 1.40(3)
C19 C20 1.49(3)
